data_7705132
loop_
_publ_author_name
'Handzlik, Gabriela'
'Magott, Micha\/l'
'Arczy\'nski, Miros\/law'
'Sheveleva, Alena M.'
'Tuna, Floriana'
'Baran, Stanis\/law'
'Pinkowicz, Dawid'

_publ_section_title
;
 Identical anomalous Raman relaxation exponent in a family of single ion
 magnets: towards reliable Raman relaxation determination?
;
_journal_issue 34
_journal_name_full 'Dalton transactions (Cambridge, England : 2003)'
_journal_page_first 11942
_journal_page_last 11949
_journal_paper_doi 10.1039/d0dt02439b
_journal_volume 49
_journal_year 2020
_chemical_formula_moiety 'C48 H32 Er N8 O8, 3(N O3)'
_chemical_formula_sum 'C48 H32 Er N11 O17'
_chemical_formula_weight 1202.10
_chemical_properties_physical 'easy loss of crystallization solvent (methanol)'
_space_group_crystal_system tetragonal
_space_group_IT_number 87
_space_group_name_Hall '-I 4'
_space_group_name_H-M_alt 'I 4/m'
_atom_sites_solution_hydrogens mixed
_audit_creation_date 2020-08-06
_audit_creation_method
;
Olex2 1.2
(compiled 2018.05.29 svn.r3508 for OlexSys, GUI svn.r5506)
;
_audit_update_record
;
2020-08-08 deposited with the CCDC.	2020-08-12 downloaded from the CCDC.
;
_cell_angle_alpha 90
_cell_angle_beta 90
_cell_angle_gamma 90
_cell_formula_units_Z 4
_cell_length_a 15.3972(16)
_cell_length_b 15.3972(16)
_cell_length_c 22.418(4)
_cell_measurement_reflns_used 9879
_cell_measurement_temperature 161(2)
_cell_measurement_theta_max 26.36
_cell_measurement_theta_min 2.61
_cell_volume 5314.7(12)
_computing_cell_refinement 'SAINT V8.40A (?, 2016)'
_computing_data_collection 'Bruker Instrument Service vV6.2.3'
_computing_data_reduction 'SAINT V8.40A (?, 2016)'
_computing_molecular_graphics 'Olex2 (Dolomanov et al., 2009)'
_computing_publication_material 'Olex2 (Dolomanov et al., 2009)'
_computing_structure_refinement 'ShelXL (Sheldrick, 2015)'
_computing_structure_solution 'SHELXT 2014/5 (Sheldrick, 2014)'
_diffrn_ambient_temperature 293
_diffrn_measured_fraction_theta_full 0.998
_diffrn_measured_fraction_theta_max 0.997
_diffrn_measurement_device_type 'Bruker D8QuestEco Photon50'
_diffrn_measurement_method '\f and \w scans'
_diffrn_radiation_type MoK\a
_diffrn_radiation_wavelength 0.71073
_diffrn_reflns_av_R_equivalents 0.0673
_diffrn_reflns_av_unetI/netI 0.0331
_diffrn_reflns_Laue_measured_fraction_full 0.998
_diffrn_reflns_Laue_measured_fraction_max 0.997
_diffrn_reflns_limit_h_max 19
_diffrn_reflns_limit_h_min -19
_diffrn_reflns_limit_k_max 19
_diffrn_reflns_limit_k_min -19
_diffrn_reflns_limit_l_max 28
_diffrn_reflns_limit_l_min -28
_diffrn_reflns_number 22766
_diffrn_reflns_point_group_measured_fraction_full 0.998
_diffrn_reflns_point_group_measured_fraction_max 0.997
_diffrn_reflns_theta_full 25.242
_diffrn_reflns_theta_max 26.359
_diffrn_reflns_theta_min 2.608
_diffrn_standards_number 0
_exptl_absorpt_coefficient_mu 1.659
_exptl_absorpt_correction_T_max 0.7454
_exptl_absorpt_correction_T_min 0.5277
_exptl_absorpt_correction_type multi-scan
_exptl_absorpt_process_details
;
SADABS-2016/2 (Bruker,2016/2) was used for absorption correction.
wR2(int) was 0.1008 before and 0.0814 after correction.
The Ratio of minimum to maximum transmission is 0.7079.
The \l/2 correction factor is Not present.
;
_exptl_crystal_colour yellow
_exptl_crystal_density_diffrn 1.502
_exptl_crystal_description block
_exptl_crystal_F_000 2404
_exptl_crystal_preparation 'Magnetic properties'
_exptl_crystal_recrystallization_method 'Re-crystallisation from solvent: methanol'
_exptl_crystal_size_max 0.4
_exptl_crystal_size_mid 0.4
_exptl_crystal_size_min 0.23
_refine_diff_density_max 2.616
_refine_diff_density_min -1.664
_refine_diff_density_rms 0.154
_refine_ls_extinction_method none
_refine_ls_goodness_of_fit_ref 1.050
_refine_ls_hydrogen_treatment mixed
_refine_ls_matrix_type full
_refine_ls_number_parameters 203
_refine_ls_number_reflns 2793
_refine_ls_number_restraints 47
_refine_ls_restrained_S_all 1.049
_refine_ls_R_factor_all 0.0576
_refine_ls_R_factor_gt 0.0492
_refine_ls_shift/su_max 0.000
_refine_ls_shift/su_mean 0.000
_refine_ls_structure_factor_coef Fsqd
_refine_ls_weighting_details 'w=1/[\s^2^(Fo^2^)+(0.0918P)^2^+31.9789P] where P=(Fo^2^+2Fc^2^)/3'
_refine_ls_weighting_scheme calc
_refine_ls_wR_factor_gt 0.1322
_refine_ls_wR_factor_ref 0.1421
_reflns_Friedel_coverage 0.000
_reflns_number_gt 2464
_reflns_number_total 2793
_reflns_threshold_expression 'I > 2\s(I)'
_cod_data_source_file d0dt02439b2.cif
_cod_data_source_block gh283_0m_a_sq
_cod_depositor_comments 'Adding full bibliography for 7705131--7705134.cif.'
_cod_original_cell_volume 5314.8(14)
_cod_database_code 7705132
_shelx_shelxl_version_number 2018/3
_shelx_space_group_comment
;
The symmetry employed for this shelxl refinement is uniquely defined
by the following loop, which should always be used as a source of
symmetry information in preference to the above space-group names.
They are only intended as comments.
;
_shelx_estimated_absorpt_t_max 0.702
_shelx_estimated_absorpt_t_min 0.557
_olex2_refinement_description
;
1. Fixed Uiso
 At 1.2 times of:
  All C(H) groups
2. Restrained distances
 O4A-N4
 1.25 with sigma of 0.005
 O4B-N4
 1.25 with sigma of 0.005
 N3-O3B
 1.25 with sigma of 0.005
 N3-O3A
 1.25 with sigma of 0.005
 N5-O5A
 1.25 with sigma of 0.005
 O5B-N5
 1.25 with sigma of 0.005
 N3-O3C
 1.25 with sigma of 0.005
 O4B-O4A
 2.16 with sigma of 0.005
 O3A-O3B
 2.16 with sigma of 0.005
 O5B-O5A
 2.16 with sigma of 0.005
 O3A-O3C
 2.16 with sigma of 0.01
3. Uiso/Uaniso restraints and constraints
Uanis(N3) \\sim Ueq: with sigma of 0.02 and sigma for terminal atoms of 0.04
Uanis(N4) \\sim Ueq: with sigma of 0.02 and sigma for terminal atoms of 0.04
Uanis(O4B) \\sim Ueq: with sigma of 0.02 and sigma for terminal atoms of 0.04
Uanis(N5) \\sim Ueq: with sigma of 0.02 and sigma for terminal atoms of 0.04
Uanis(O5B) \\sim Ueq: with sigma of 0.02 and sigma for terminal atoms of 0.04
Uanis(O3A) \\sim Ueq: with sigma of 0.02 and sigma for terminal atoms of 0.04
: with sigma of 0.02 and sigma for terminal atoms of 0.04
4. Others
 Fixed Sof: O5A(0.125) O4A(0.125) O3B(0.5) O5B(0.25) O4B(0.25)
 Fixed Uiso: O3C(0.2)
5.a Aromatic/amide H refined with riding coordinates:
 C8(H8), C9(H9), C10(H10), C6(H6), C5(H5), C3(H3), C2(H2)
;
_olex2_submission_special_instructions 'No special instructions were received'

loop_
_space_group_symop_operation_xyz
'x, y, z'
'-y, x, z'
'y, -x, z'
'-x, -y, z'
'x+1/2, y+1/2, z+1/2'
'-y+1/2, x+1/2, z+1/2'
'y+1/2, -x+1/2, z+1/2'
'-x+1/2, -y+1/2, z+1/2'
'-x, -y, -z'
'y, -x, -z'
'-y, x, -z'
'x, y, -z'
'-x+1/2, -y+1/2, -z+1/2'
'y+1/2, -x+1/2, -z+1/2'
'-y+1/2, x+1/2, -z+1/2'
'x+1/2, y+1/2, -z+1/2'

loop_
_atom_site_label
_atom_site_type_symbol
_atom_site_fract_x
_atom_site_fract_y
_atom_site_fract_z
_atom_site_U_iso_or_equiv
_atom_site_adp_type
_atom_site_occupancy
_atom_site_site_symmetry_order
_atom_site_calc_flag
_atom_site_refinement_flags_posn
_atom_site_refinement_flags_adp
_atom_site_refinement_flags_occupancy
_atom_site_disorder_assembly
_atom_site_disorder_group
Er1 Er 0.500000 0.500000 0.24065(2) 0.02654(18) Uani 1 4 d S T P . .
O1 O 0.5127(2) 0.3700(2) 0.29236(16) 0.0306(7) Uani 1 1 d . . . . .
O2 O 0.5877(2) 0.4030(2) 0.19016(15) 0.0310(7) Uani 1 1 d . . . . .
N1 N 0.5849(3) 0.3295(3) 0.30872(19) 0.0304(9) Uani 1 1 d . . . . .
C12 C 0.6200(3) 0.2663(3) 0.2730(3) 0.0336(11) Uani 1 1 d . . . . .
N2 N 0.5698(3) 0.3218(3) 0.17496(19) 0.0310(9) Uani 1 1 d . . . . .
O5A O 0.500000 0.500000 0.0554(2) 0.043(4) Uani 0.5 4 d DS T P A 2
O4A O 0.500000 0.500000 0.4445(2) 0.052(4) Uani 0.5 4 d DS T P . .
C11 C 0.5956(3) 0.2546(3) 0.2120(3) 0.0343(11) Uani 1 1 d . . . . .
C7 C 0.6051(4) 0.1709(4) 0.1857(3) 0.0490(15) Uani 1 1 d . . . . .
C8 C 0.5699(5) 0.1559(5) 0.1289(4) 0.065(2) Uani 1 1 d . . . . .
H8 H 0.572445 0.099508 0.111777 0.078 Uiso 1 1 calc R . . . .
C9 C 0.5319(5) 0.2225(5) 0.0983(3) 0.065(2) Uani 1 1 d . . . . .
H9 H 0.503237 0.211269 0.061615 0.078 Uiso 1 1 calc R . . . .
C10 C 0.5350(4) 0.3065(4) 0.1206(3) 0.0449(13) Uani 1 1 d . . . . .
H10 H 0.512671 0.353337 0.097675 0.054 Uiso 1 1 calc R . . . .
C6 C 0.6575(5) 0.1078(4) 0.2174(4) 0.0630(19) Uani 1 1 d . . . . .
H6 H 0.663867 0.051232 0.201126 0.076 Uiso 1 1 calc R . . . .
C5 C 0.6963(5) 0.1264(5) 0.2677(4) 0.060(2) Uani 1 1 d . . . . .
H5 H 0.738144 0.087281 0.283406 0.072 Uiso 1 1 calc R . . . .
C4 C 0.6766(4) 0.2061(4) 0.3002(3) 0.0467(14) Uani 1 1 d . . . . .
C3 C 0.7075(4) 0.2220(5) 0.3576(3) 0.0593(18) Uani 1 1 d . . . . .
H3 H 0.747571 0.182880 0.375481 0.071 Uiso 1 1 calc R . . . .
C2 C 0.6803(5) 0.2941(5) 0.3885(3) 0.0597(18) Uani 1 1 d . . . . .
H2 H 0.704431 0.308010 0.426339 0.072 Uiso 1 1 calc R . . . .
C1 C 0.6178(4) 0.3453(5) 0.3637(3) 0.0472(14) Uani 1 1 d . . . . .
N3 N 0.6908(8) 0.3364(8) 0.000000 0.121(5) Uani 1 2 d DS TU P . .
N5 N 0.500000 0.500000 0.000000 0.117(10) Uani 1 8 d DS TU P A 2
N4 N 0.500000 0.500000 0.500000 0.183(17) Uani 1 8 d DS TU P . .
O3B O 0.6693(11) 0.3805(9) 0.0443(5) 0.125(6) Uani 0.5 1 d D . . B 1
O5B O 0.456(4) 0.446(3) -0.0281(5) 0.21(3) Uani 0.25 1 d D U . A 2
O4B O 0.528(10) 0.565(4) 0.5277(6) 0.37(7) Uani 0.25 1 d D U . . .
O3A O 0.6790(14) 0.2561(8) 0.000000 0.262(12) Uani 1 2 d DS TU P B .
H1 H 0.596(4) 0.387(4) 0.378(3) 0.038(18) Uiso 1 1 d . . . . .
O3C O 0.7679(9) 0.3622(12) 0.000000 0.200 Uiso 1 2 d DS TU P B .

loop_
_atom_site_aniso_label
_atom_site_aniso_U_11
_atom_site_aniso_U_22
_atom_site_aniso_U_33
_atom_site_aniso_U_23
_atom_site_aniso_U_13
_atom_site_aniso_U_12
Er1 0.0209(2) 0.0209(2) 0.0379(3) 0.000 0.000 0.000
O1 0.0243(16) 0.0255(17) 0.042(2) 0.0059(14) 0.0029(14) 0.0043(13)
O2 0.0319(18) 0.0235(16) 0.0374(19) -0.0011(13) 0.0062(14) -0.0012(13)
N1 0.026(2) 0.027(2) 0.039(2) 0.0060(17) -0.0009(16) 0.0013(16)
C12 0.027(2) 0.028(2) 0.046(3) 0.003(2) 0.001(2) 0.0002(19)
N2 0.026(2) 0.029(2) 0.038(2) -0.0041(17) 0.0048(16) 0.0041(16)
O5A 0.051(6) 0.051(6) 0.025(7) 0.000 0.000 0.000
O4A 0.058(7) 0.058(7) 0.041(9) 0.000 0.000 0.000
C11 0.028(2) 0.027(2) 0.048(3) -0.003(2) 0.004(2) 0.0035(19)
C7 0.041(3) 0.034(3) 0.072(4) -0.013(3) 0.008(3) 0.000(2)
C8 0.073(5) 0.042(4) 0.081(5) -0.028(3) 0.009(4) -0.002(3)
C9 0.077(5) 0.066(5) 0.052(4) -0.030(3) -0.001(3) 0.008(4)
C10 0.045(3) 0.049(3) 0.042(3) -0.008(3) 0.000(2) 0.002(3)
C6 0.065(5) 0.031(3) 0.094(5) -0.005(3) 0.004(4) 0.013(3)
C5 0.051(4) 0.034(3) 0.096(6) 0.013(3) 0.001(4) 0.017(3)
C4 0.032(3) 0.038(3) 0.071(4) 0.020(3) 0.000(3) 0.004(2)
C3 0.042(3) 0.064(4) 0.072(5) 0.029(4) -0.013(3) 0.007(3)
C2 0.052(4) 0.077(5) 0.051(4) 0.020(3) -0.014(3) 0.003(3)
C1 0.051(4) 0.047(4) 0.044(3) 0.008(3) -0.006(3) 0.001(3)
N3 0.102(9) 0.164(13) 0.096(9) 0.000 0.000 -0.044(9)
N5 0.104(11) 0.104(11) 0.144(19) 0.000 0.000 0.000
N4 0.176(18) 0.176(18) 0.20(2) 0.000 0.000 0.000
O3B 0.136(13) 0.138(13) 0.100(11) -0.071(10) 0.015(10) 0.018(11)
O5B 0.21(3) 0.21(3) 0.22(3) -0.039(19) -0.005(19) 0.025(18)
O4B 0.36(7) 0.38(7) 0.37(7) -0.01(2) 0.00(2) 0.03(2)
O3A 0.31(3) 0.21(2) 0.27(2) 0.000 0.000 -0.064(19)

loop_
_atom_type_symbol
_atom_type_description
_atom_type_scat_dispersion_real
_atom_type_scat_dispersion_imag
_atom_type_scat_source
C C 0.0033 0.0016 'International Tables Vol C Tables 4.2.6.8 and 6.1.1.4'
H H 0.0000 0.0000 'International Tables Vol C Tables 4.2.6.8 and 6.1.1.4'
Er Er -0.2586 4.9576 'International Tables Vol C Tables 4.2.6.8 and 6.1.1.4'
N N 0.0061 0.0033 'International Tables Vol C Tables 4.2.6.8 and 6.1.1.4'
O O 0.0106 0.0060 'International Tables Vol C Tables 4.2.6.8 and 6.1.1.4'

loop_
_geom_angle_atom_site_label_1
_geom_angle_atom_site_label_2
_geom_angle_atom_site_label_3
_geom_angle
_geom_angle_site_symmetry_1
_geom_angle_site_symmetry_3
_geom_angle_publ_flag
O1 Er1 O1 75.55(8) . 2_655 ?
O1 Er1 O1 75.55(8) 2_655 4_665 ?
O1 Er1 O1 120.06(18) . 4_665 ?
O1 Er1 O1 75.55(8) . 3_565 ?
O1 Er1 O1 75.55(8) 4_665 3_565 ?
O1 Er1 O1 120.06(18) 2_655 3_565 ?
O2 Er1 O1 133.98(12) 4_665 2_655 ?
O2 Er1 O1 148.38(12) 3_565 2_655 ?
O2 Er1 O1 68.79(12) 2_655 2_655 ?
O2 Er1 O1 78.19(12) . 2_655 ?
O2 Er1 O1 148.38(12) 2_655 3_565 ?
O2 Er1 O1 78.19(12) 3_565 . ?
O2 Er1 O1 68.79(12) . . ?
O2 Er1 O1 133.98(12) 2_655 . ?
O2 Er1 O1 68.79(12) 3_565 3_565 ?
O2 Er1 O1 148.38(12) 4_665 . ?
O2 Er1 O1 78.19(12) 4_665 3_565 ?
O2 Er1 O1 68.79(12) 4_665 4_665 ?
O2 Er1 O1 148.38(12) . 4_665 ?
O2 Er1 O1 133.98(12) 3_565 4_665 ?
O2 Er1 O1 78.19(12) 2_655 4_665 ?
O2 Er1 O1 133.98(12) . 3_565 ?
O2 Er1 O2 76.10(8) 2_655 . ?
O2 Er1 O2 76.10(8) 2_655 4_665 ?
O2 Er1 O2 76.10(8) 3_565 . ?
O2 Er1 O2 121.30(17) 4_665 . ?
O2 Er1 O2 121.30(17) 3_565 2_655 ?
O2 Er1 O2 76.10(8) 3_565 4_665 ?
N1 O1 Er1 127.9(3) . . ?
N2 O2 Er1 127.9(3) . . ?
O1 N1 C12 120.3(4) . . ?
O1 N1 C1 118.7(5) . . ?
C1 N1 C12 120.7(5) . . ?
N1 C12 C11 122.9(4) . . ?
N1 C12 C4 117.3(5) . . ?
C4 C12 C11 119.5(5) . . ?
O2 N2 C11 119.4(4) . . ?
O2 N2 C10 118.6(5) . . ?
C10 N2 C11 121.6(5) . . ?
O5B O5A N5 60.4(5) 9_665 . ?
O5B O5A N5 60.4(5) 11_655 . ?
O5B O5A N5 60.4(5) 10_565 . ?
O5B O5A N5 60.4(5) 12 . ?
O5B O5A O5B 120.9(9) 12 9_665 ?
O5B O5A O5B 75.9(4) 12 10_565 ?
O5B O5A O5B 75.9(4) 9_665 10_565 ?
N4 O4A O4B 60.1(5) . 10_566 ?
N4 O4A O4B 60.1(5) . 11_656 ?
N4 O4A O4B 60.1(5) . 9_666 ?
N4 O4A O4B 60.1(5) . 12_556 ?
O4B O4A O4B 120.2(9) 12_556 9_666 ?
O4B O4A O4B 120.2(9) 10_566 11_656 ?
O4B O4A O4B 75.6(4) 12_556 11_656 ?
O4B O4A O4B 75.6(4) 10_566 9_666 ?
O4B O4A O4B 75.6(4) 12_556 10_566 ?
O4B O4A O4B 75.6(4) 9_666 11_656 ?
N2 C11 C12 123.7(4) . . ?
N2 C11 C7 117.2(5) . . ?
C7 C11 C12 118.8(5) . . ?
C11 C7 C6 117.5(6) . . ?
C8 C7 C11 119.0(6) . . ?
C8 C7 C6 123.4(6) . . ?
C7 C8 H8 120.1 . . ?
C9 C8 C7 119.8(6) . . ?
C9 C8 H8 120.1 . . ?
C8 C9 H9 119.8 . . ?
C8 C9 C10 120.3(7) . . ?
C10 C9 H9 119.8 . . ?
N2 C10 C9 120.0(6) . . ?
N2 C10 H10 120.0 . . ?
C9 C10 H10 120.0 . . ?
C7 C6 H6 119.0 . . ?
C5 C6 C7 122.0(6) . . ?
C5 C6 H6 119.0 . . ?
C6 C5 H5 119.4 . . ?
C6 C5 C4 121.3(6) . . ?
C4 C5 H5 119.4 . . ?
C12 C4 C5 117.8(6) . . ?
C3 C4 C12 119.6(6) . . ?
C3 C4 C5 122.5(6) . . ?
C4 C3 H3 119.9 . . ?
C2 C3 C4 120.2(6) . . ?
C2 C3 H3 119.9 . . ?
C3 C2 H2 120.8 . . ?
C1 C2 C3 118.5(7) . . ?
C1 C2 H2 120.8 . . ?
N1 C1 C2 122.1(7) . . ?
N1 C1 H1 111(5) . . ?
C2 C1 H1 127(5) . . ?
O3B N3 O3B 105.5(16) . 12 ?
O3B N3 O3A 120.0(6) . . ?
O3B N3 O3A 120.0(6) 12 . ?
O3B N3 O3C 94.6(10) . . ?
O3B N3 O3C 94.6(10) 12 . ?
O3A N3 O3C 116.8(9) . . ?
O5A N5 O5A 180.0 9_665 . ?
O5A N5 O5B 59.8(7) 9_665 2_655 ?
O5A N5 O5B 59.8(7) 9_665 3_565 ?
O5A N5 O5B 120.2(7) 9_665 10_565 ?
O5A N5 O5B 59.8(7) 9_665 . ?
O5A N5 O5B 120.2(7) . 3_565 ?
O5A N5 O5B 120.2(7) . . ?
O5A N5 O5B 120.2(7) . 2_655 ?
O5A N5 O5B 120.2(7) 9_665 9_665 ?
O5A N5 O5B 59.8(7) . 9_665 ?
O5A N5 O5B 59.8(7) . 10_565 ?
O5B N5 O5B 75.3(6) 4_665 3_565 ?
O5B N5 O5B 104.7(6) 12 3_565 ?
O5B N5 O5B 75.3(6) 9_665 10_565 ?
O5B N5 O5B 180(3) 11_655 3_565 ?
O5B N5 O5B 104.7(6) 9_665 3_565 ?
O5B N5 O5B 180.0(9) . 9_665 ?
O5B N5 O5B 104.7(6) 4_665 10_565 ?
O5B N5 O5B 75.3(6) . 3_565 ?
O5B N5 O5B 119.5(14) 3_565 2_655 ?
O5B N5 O5B 75.3(6) . 2_655 ?
O5B N5 O5B 104.7(6) . 10_565 ?
O5B N5 O5B 104.7(6) 9_665 2_655 ?
O5B N5 O5B 75.3(6) 12 10_565 ?
O5B N5 O5B 104.7(6) 12 2_655 ?
O5B N5 O5B 119.5(14) 11_655 10_565 ?
O5B N5 O5B 75.3(6) 4_665 2_655 ?
O5B N5 O5B 180(3) 2_655 10_565 ?
O5B N5 O5B 60.5(14) 11_655 2_655 ?
O5B N5 O5B 60.5(14) 3_565 10_565 ?
O4A N4 O4A 180.0 . 9_666 ?
O4A N4 O4B 60.2(7) 9_666 3_565 ?
O4A N4 O4B 60.2(7) . 10_566 ?
O4A N4 O4B 119.8(7) . . ?
O4A N4 O4B 119.8(7) . 4_665 ?
O4A N4 O4B 60.2(7) 9_666 . ?
O4A N4 O4B 119.8(7) . 2_655 ?
O4A N4 O4B 60.2(7) . 9_666 ?
O4A N4 O4B 119.8(7) 9_666 12_556 ?
O4A N4 O4B 119.8(7) 9_666 9_666 ?
O4A N4 O4B 60.2(7) 9_666 4_665 ?
O4A N4 O4B 60.2(7) . 11_656 ?
O4A N4 O4B 119.8(7) 9_666 10_566 ?
O4A N4 O4B 119.8(7) 9_666 11_656 ?
O4A N4 O4B 60.2(7) 9_666 2_655 ?
O4A N4 O4B 119.8(7) . 3_565 ?
O4A N4 O4B 60.2(7) . 12_556 ?
O4B N4 O4B 59.5(15) . 12_556 ?
O4B N4 O4B 59.5(15) 3_565 10_566 ?
O4B N4 O4B 104.3(6) 12_556 2_655 ?
O4B N4 O4B 120.5(15) 9_666 12_556 ?
O4B N4 O4B 75.7(6) . 2_655 ?
O4B N4 O4B 75.7(6) 11_656 12_556 ?
O4B N4 O4B 75.7(6) 9_666 10_566 ?
O4B N4 O4B 104.3(6) 3_565 12_556 ?
O4B N4 O4B 104.3(6) 4_665 10_566 ?
O4B N4 O4B 180.00(3) . 9_666 ?
O4B N4 O4B 59.5(15) 11_656 2_655 ?
O4B N4 O4B 104.3(6) . 11_656 ?
O4B N4 O4B 180.00(3) 10_566 2_655 ?
O4B N4 O4B 120.5(15) . 4_665 ?
O4B N4 O4B 120.5(15) 11_656 10_566 ?
O4B N4 O4B 59.5(15) 9_666 4_665 ?
O4B N4 O4B 75.7(6) 12_556 10_566 ?
O4B N4 O4B 104.3(6) 11_656 4_665 ?
O4B N4 O4B 180.0(10) 11_656 3_565 ?
O4B N4 O4B 75.7(6) 3_565 4_665 ?
O4B N4 O4B 75.7(6) 9_666 11_656 ?
O4B N4 O4B 180(4) 12_556 4_665 ?
O4B N4 O4B 120.5(15) 3_565 2_655 ?
O4B N4 O4B 75.7(6) . 3_565 ?
O4B N4 O4B 75.7(6) 4_665 2_655 ?
O4B N4 O4B 104.3(6) 9_666 3_565 ?
O4B N4 O4B 104.3(7) . 10_566 ?
O4B N4 O4B 104.3(6) 9_666 2_655 ?
O5A O5B N5 59.8(5) 9_665 . ?
O5A O5B O5B 52.0(2) 9_665 2_655 ?
O5A O5B O5B 52.0(2) 9_665 3_565 ?
N5 O5B O5B 52.3(3) . 2_655 ?
N5 O5B O5B 52.3(3) . 3_565 ?
O5B O5B O5B 90.001(5) 3_565 2_655 ?
O5B O5B O5B 90.003(7) 12 3_565 ?
O5B O5B O5B 90.000(12) 12 2_655 ?
O4A O4B O4B 52.2(2) 9_666 3_565 ?
O4A O4B O4B 52.2(2) 9_666 2_655 ?
N4 O4B O4A 59.7(5) . 9_666 ?
N4 O4B O4B 52.1(3) . 2_655 ?
N4 O4B O4B 52.1(3) . 3_565 ?
O4B O4B O4A 119.9(5) 12_556 9_666 ?
O4B O4B N4 60.2(7) 12_556 . ?
O4B O4B O4B 90.00(2) 3_565 2_655 ?
O4B O4B O4B 90.00(8) 12_556 2_655 ?
O4B O4B O4B 90.004(2) 12_556 3_565 ?

loop_
_geom_bond_atom_site_label_1
_geom_bond_atom_site_label_2
_geom_bond_distance
_geom_bond_site_symmetry_2
_geom_bond_publ_flag
Er1 O1 2.321(3) 2_655 ?
Er1 O1 2.321(3) 3_565 ?
Er1 O1 2.321(3) 4_665 ?
Er1 O1 2.321(3) . ?
Er1 O2 2.309(3) 3_565 ?
Er1 O2 2.309(3) 4_665 ?
Er1 O2 2.309(3) . ?
Er1 O2 2.309(3) 2_655 ?
O1 N1 1.327(5) . ?
O2 N2 1.325(5) . ?
N1 C12 1.371(7) . ?
N1 C1 1.355(8) . ?
C12 C11 1.430(8) . ?
C12 C4 1.410(7) . ?
N2 C11 1.385(7) . ?
N2 C10 1.351(7) . ?
O5A N5 1.241(5) . ?
O5A O5B 1.241(16) 11_655 ?
O5A O5B 1.241(16) 12 ?
O5A O5B 1.241(16) 10_565 ?
O5A O5B 1.241(16) 9_665 ?
O4A N4 1.245(5) . ?
O4A O4B 1.252(17) 9_666 ?
O4A O4B 1.252(17) 11_656 ?
O4A O4B 1.252(17) 12_556 ?
O4A O4B 1.252(17) 10_566 ?
C11 C7 1.425(7) . ?
C7 C8 1.403(11) . ?
C7 C6 1.448(10) . ?
C8 H8 0.9500 . ?
C8 C9 1.365(11) . ?
C9 H9 0.9500 . ?
C9 C10 1.388(9) . ?
C10 H10 0.9500 . ?
C6 H6 0.9500 . ?
C6 C5 1.308(12) . ?
C5 H5 0.9500 . ?
C5 C4 1.458(10) . ?
C4 C3 1.396(10) . ?
C3 H3 0.9500 . ?
C3 C2 1.375(11) . ?
C2 H2 0.9500 . ?
C2 C1 1.362(9) . ?
C1 H1 0.79(6) . ?
N3 O3B 1.247(5) . ?
N3 O3B 1.247(5) 12 ?
N3 O3A 1.250(5) . ?
N3 O3C 1.252(5) . ?
N5 O5B 1.249(5) 10_565 ?
N5 O5B 1.249(5) 3_565 ?
N5 O5B 1.249(5) 4_665 ?
N5 O5B 1.249(5) . ?
N5 O5B 1.249(5) 2_655 ?
N5 O5B 1.249(5) 9_665 ?
N5 O5B 1.249(5) 12 ?
N5 O5B 1.249(5) 11_655 ?
N4 O4B 1.251(5) . ?
N4 O4B 1.251(5) 12_556 ?
N4 O4B 1.251(5) 2_655 ?
N4 O4B 1.251(5) 9_666 ?
N4 O4B 1.251(5) 4_665 ?
N4 O4B 1.251(5) 11_656 ?
N4 O4B 1.251(5) 3_565 ?
N4 O4B 1.251(5) 10_566 ?
O5B O5B 1.26(2) 12 ?
O5B O5B 1.527(15) 3_565 ?
O5B O5B 1.527(15) 2_655 ?
O4B O4B 1.24(3) 12_556 ?
O4B O4B 1.535(16) 2_655 ?
O4B O4B 1.535(15) 3_565 ?

loop_
_geom_torsion_atom_site_label_1
_geom_torsion_atom_site_label_2
_geom_torsion_atom_site_label_3
_geom_torsion_atom_site_label_4
_geom_torsion
_geom_torsion_site_symmetry_1
_geom_torsion_site_symmetry_2
_geom_torsion_site_symmetry_3
_geom_torsion_site_symmetry_4
_geom_torsion_publ_flag
Er1 O1 N1 C12 -93.7(5) . . . . ?
Er1 O1 N1 C1 92.9(5) . . . . ?
Er1 O2 N2 C11 -94.6(5) . . . . ?
Er1 O2 N2 C10 92.4(5) . . . . ?
O1 N1 C12 C11 15.3(7) . . . . ?
O1 N1 C12 C4 -158.7(4) . . . . ?
O1 N1 C1 C2 166.2(6) . . . . ?
O2 N2 C11 C12 17.3(7) . . . . ?
O2 N2 C11 C7 -157.3(5) . . . . ?
O2 N2 C10 C9 166.8(6) . . . . ?
N1 C12 C11 N2 31.4(8) . . . . ?
N1 C12 C11 C7 -154.1(5) . . . . ?
N1 C12 C4 C5 164.2(5) . . . . ?
N1 C12 C4 C3 -12.3(8) . . . . ?
C12 N1 C1 C2 -7.2(9) . . . . ?
C12 C11 C7 C8 170.9(6) . . . . ?
C12 C11 C7 C6 -14.3(8) . . . . ?
C12 C4 C3 C2 2.6(10) . . . . ?
N2 C11 C7 C8 -14.3(8) . . . . ?
N2 C11 C7 C6 160.5(6) . . . . ?
O5A N5 O5B O5A 180.000(1) . . . 9_665 ?
O5A N5 O5B O5B 116.7(5) . . . 3_565 ?
O5A N5 O5B O5B 63.3(5) 9_665 . . 2_655 ?
O5A N5 O5B O5B -63.3(5) 9_665 . . 3_565 ?
O5A N5 O5B O5B 179.997(1) 9_665 . . 12 ?
O5A N5 O5B O5B -0.003(1) . . . 12 ?
O5A N5 O5B O5B -116.7(5) . . . 2_655 ?
O4A N4 O4B O4A 180.00(3) . . . 9_666 ?
O4A N4 O4B O4B 116.4(5) . . . 2_655 ?
O4A N4 O4B O4B -63.6(5) 9_666 . . 2_655 ?
O4A N4 O4B O4B 180.00(2) 9_666 . . 12_556 ?
O4A N4 O4B O4B 0.00(2) . . . 12_556 ?
O4A N4 O4B O4B 63.6(5) 9_666 . . 3_565 ?
O4A N4 O4B O4B -116.4(5) . . . 3_565 ?
C11 C12 C4 C5 -10.1(8) . . . . ?
C11 C12 C4 C3 173.5(5) . . . . ?
C11 N2 C10 C9 -6.0(9) . . . . ?
C11 C7 C8 C9 3.9(11) . . . . ?
C11 C7 C6 C5 -1.1(11) . . . . ?
C7 C8 C9 C10 6.0(12) . . . . ?
C7 C6 C5 C4 11.2(13) . . . . ?
C8 C7 C6 C5 173.4(8) . . . . ?
C8 C9 C10 N2 -5.1(11) . . . . ?
C10 N2 C11 C12 -169.9(5) . . . . ?
C10 N2 C11 C7 15.5(7) . . . . ?
C6 C7 C8 C9 -170.6(7) . . . . ?
C6 C5 C4 C12 -5.5(11) . . . . ?
C6 C5 C4 C3 170.8(8) . . . . ?
C5 C4 C3 C2 -173.7(7) . . . . ?
C4 C12 C11 N2 -154.6(5) . . . . ?
C4 C12 C11 C7 19.8(8) . . . . ?
C4 C3 C2 C1 5.0(11) . . . . ?
C3 C2 C1 N1 -3.0(10) . . . . ?
C1 N1 C12 C11 -171.4(5) . . . . ?
C1 N1 C12 C4 14.6(7) . . . . ?
O5B O5A N5 O5B 90.000(1) 9_665 . . 11_655 ?
O5B O5A N5 O5B 180.000(2) 9_665 . . 12 ?
O5B O5A N5 O5B 180.000(2) 11_655 . . 10_565 ?
O5B O5A N5 O5B 180.000(2) 10_565 . . 11_655 ?
O5B O5A N5 O5B 0.000(1) 9_665 . . 4_665 ?
O5B O5A N5 O5B 90.000(1) 12 . . 3_565 ?
O5B O5A N5 O5B 90.000(2) 10_565 . . 9_665 ?
O5B O5A N5 O5B -90.000(1) 9_665 . . 3_565 ?
O5B O5A N5 O5B 90.000(2) 11_655 . . 12 ?
O5B O5A N5 O5B 0.000(1) 10_565 . . 3_565 ?
O5B O5A N5 O5B -90.000(1) 11_655 . . 4_665 ?
O5B O5A N5 O5B 180.000(1) 11_655 . . 3_565 ?
O5B O5A N5 O5B 0.003(1) 12 . . . ?
O5B O5A N5 O5B 180.003(2) 9_665 . . . ?
O5B O5A N5 O5B -90.000(2) 11_655 . . 9_665 ?
O5B O5A N5 O5B 90.000(0) 9_665 . . 2_655 ?
O5B O5A N5 O5B -90.000(2) 10_565 . . 12 ?
O5B O5A N5 O5B 180.000(1) 10_565 . . 2_655 ?
O5B O5A N5 O5B 180.000(1) 12 . . 4_665 ?
O5B O5A N5 O5B 0.000(1) 11_655 . . 2_655 ?
O5B O5A N5 O5B 90.000(1) 10_565 . . 4_665 ?
O5B O5A N5 O5B 90.000(3) 12 . . 10_565 ?
O5B O5A N5 O5B -90.000(1) 12 . . 11_655 ?
O5B O5A N5 O5B -90.000(2) 9_665 . . 10_565 ?
O5B O5A N5 O5B -90.000(0) 12 . . 2_655 ?
O5B O5A N5 O5B 90.003(2) 11_655 . . . ?
O5B O5A N5 O5B 180.000(2) 12 . . 9_665 ?
O5B O5A N5 O5B -89.997(2) 10_565 . . . ?
O5B N5 O5B O5A 180.003(2) 12 . . 9_665 ?
O5B N5 O5B O5A -63.3(5) 2_655 . . 9_665 ?
O5B N5 O5B O5A 63.3(5) 3_565 . . 9_665 ?
O5B N5 O5B O5A 0.003(3) 4_665 . . 9_665 ?
O5B N5 O5B O5A -116.7(5) 11_655 . . 9_665 ?
O5B N5 O5B O5A 116.7(5) 10_565 . . 9_665 ?
O5B N5 O5B O5B -63.3(5) 4_665 . . 3_565 ?
O5B N5 O5B O5B -63.3(5) 10_565 . . 12 ?
O5B N5 O5B O5B 126.6(10) 3_565 . . 2_655 ?
O5B N5 O5B O5B -126.6(10) 2_655 . . 3_565 ?
O5B N5 O5B O5B 116.7(5) 12 . . 3_565 ?
O5B N5 O5B O5B 63.3(5) 4_665 . . 2_655 ?
O5B N5 O5B O5B 180.000(4) 11_655 . . 3_565 ?
O5B N5 O5B O5B 180.000(1) 4_665 . . 12 ?
O5B N5 O5B O5B -116.7(5) 12 . . 2_655 ?
O5B N5 O5B O5B 63.3(5) 11_655 . . 12 ?
O5B N5 O5B O5B -53.4(10) 11_655 . . 2_655 ?
O5B N5 O5B O5B -116.7(5) 3_565 . . 12 ?
O5B N5 O5B O5B 180.000(0) 10_565 . . 2_655 ?
O5B N5 O5B O5B 116.7(5) 2_655 . . 12 ?
O5B N5 O5B O5B 53.4(10) 10_565 . . 3_565 ?
O4B O4A N4 O4B 0.000(19) 12_556 . . . ?
O4B O4A N4 O4B 180.000(14) 9_666 . . 12_556 ?
O4B O4A N4 O4B -90.00(4) 12_556 . . 3_565 ?
O4B O4A N4 O4B 90.000(12) 10_566 . . . ?
O4B O4A N4 O4B 90.00(3) 11_656 . . 9_666 ?
O4B O4A N4 O4B 90.00(3) 11_656 . . 4_665 ?
O4B O4A N4 O4B -90.00(2) 10_566 . . 9_666 ?
O4B O4A N4 O4B -90.00(3) 12_556 . . 10_566 ?
O4B O4A N4 O4B 180.00(2) 12_556 . . 4_665 ?
O4B O4A N4 O4B 90.00(3) 9_666 . . 10_566 ?
O4B O4A N4 O4B 180.00(2) 10_566 . . 11_656 ?
O4B O4A N4 O4B 180.00(3) 11_656 . . 10_566 ?
O4B O4A N4 O4B 90.00(4) 9_666 . . 3_565 ?
O4B O4A N4 O4B 90.00(4) 12_556 . . 2_655 ?
O4B O4A N4 O4B 90.000(11) 10_566 . . 12_556 ?
O4B O4A N4 O4B 180.000(13) 9_666 . . . ?
O4B O4A N4 O4B -90.000(14) 11_656 . . 12_556 ?
O4B O4A N4 O4B -90.000(16) 11_656 . . . ?
O4B O4A N4 O4B -90.00(2) 10_566 . . 4_665 ?
O4B O4A N4 O4B 180.00(3) 10_566 . . 2_655 ?
O4B O4A N4 O4B 0.00(2) 9_666 . . 4_665 ?
O4B O4A N4 O4B -90.00(3) 9_666 . . 2_655 ?
O4B O4A N4 O4B -90.00(2) 9_666 . . 11_656 ?
O4B O4A N4 O4B 0.00(3) 11_656 . . 2_655 ?
O4B O4A N4 O4B 0.00(4) 10_566 . . 3_565 ?
O4B O4A N4 O4B 180.00(4) 11_656 . . 3_565 ?
O4B O4A N4 O4B 180.000(18) 12_556 . . 9_666 ?
O4B O4A N4 O4B 90.00(2) 12_556 . . 11_656 ?
O4B N4 O4B O4A 116.4(5) 11_656 . . 9_666 ?
O4B N4 O4B O4A -116.4(5) 10_566 . . 9_666 ?
O4B N4 O4B O4A 0.000(5) 4_665 . . 9_666 ?
O4B N4 O4B O4A -63.6(5) 3_565 . . 9_666 ?
O4B N4 O4B O4A 180.000(2) 12_556 . . 9_666 ?
O4B N4 O4B O4A 63.6(5) 2_655 . . 9_666 ?
O4B N4 O4B O4B 127.2(10) 2_655 . . 3_565 ?
O4B N4 O4B O4B -116.4(5) 12_556 . . 3_565 ?
O4B N4 O4B O4B -52.8(10) 10_566 . . 3_565 ?
O4B N4 O4B O4B 180.00(3) 4_665 . . 12_556 ?
O4B N4 O4B O4B 63.6(5) 4_665 . . 3_565 ?
O4B N4 O4B O4B 52.8(10) 11_656 . . 2_655 ?
O4B N4 O4B O4B -127.2(10) 3_565 . . 2_655 ?
O4B N4 O4B O4B 180.000(11) 11_656 . . 3_565 ?
O4B N4 O4B O4B 63.6(5) 10_566 . . 12_556 ?
O4B N4 O4B O4B 116.4(5) 12_556 . . 2_655 ?
O4B N4 O4B O4B -116.4(5) 2_655 . . 12_556 ?
O4B N4 O4B O4B 180.000(6) 10_566 . . 2_655 ?
O4B N4 O4B O4B -63.6(5) 4_665 . . 2_655 ?
O4B N4 O4B O4B -63.6(5) 11_656 . . 12_556 ?
O4B N4 O4B O4B 116.4(5) 3_565 . . 12_556 ?

loop_
_smtbx_masks_void_nr
_smtbx_masks_void_average_x
_smtbx_masks_void_average_y
_smtbx_masks_void_average_z
_smtbx_masks_void_volume
_smtbx_masks_void_count_electrons
_smtbx_masks_void_content
1 0.000 0.500 -0.507 585.3 139.8 ?
2 0.500 0.000 -0.698 585.3 139.8 ?
